data_4034237
loop_
_publ_author_name
'Barthelemy, Anne-Laure'
'Anselmi, Elsa'
'Le, Thanh-Nghi'
'Vo-Thanh, Giang'
'Guillot, R\'egis'
'Miqueu, Karinne'
'Magnier, Emmanuel'

_publ_section_title
;
 Divergent Synthesis of 1,2-Benzo[ e]thiazine and Benzo[ d]thiazole
 Analogues Containing a S-Trifluoromethyl Sulfoximine Group: Preparation
 and New Properties of the Adachi Reagent.
;
_journal_issue 7
_journal_name_full 'The Journal of organic chemistry'
_journal_page_first 4086
_journal_page_last 4094
_journal_paper_doi 10.1021/acs.joc.9b00079
_journal_volume 84
_journal_year 2019
_chemical_formula_moiety 'C15 H10 F3 N O S'
_chemical_formula_sum 'C15 H10 F3 N O S'
_chemical_formula_weight 309.30
_space_group_crystal_system monoclinic
_space_group_IT_number 14
_space_group_name_Hall '-P 2yn'
_space_group_name_H-M_alt 'P 1 21/n 1'
_atom_sites_solution_hydrogens geom
_audit_creation_method SHELXL-2018/3
_cell_angle_alpha 90
_cell_angle_beta 100.6110(10)
_cell_angle_gamma 90
_cell_formula_units_Z 4
_cell_length_a 9.1411(3)
_cell_length_b 10.3952(3)
_cell_length_c 13.8711(5)
_cell_measurement_reflns_used 9979
_cell_measurement_temperature 100(1)
_cell_measurement_theta_max 38.90
_cell_measurement_theta_min 2.47
_cell_volume 1295.54(7)
_computing_cell_refinement 'Bruker SAINT'
_computing_data_collection 'Bruker APEX2'
_computing_data_reduction 'Bruker SAINT'
_computing_structure_refinement 'SHELXL-2018/3 (Sheldrick, 2018)'
_computing_structure_solution 'SHELXS-97 (Sheldrick, 2008)'
_diffrn_ambient_temperature 100(1)
_diffrn_measured_fraction_theta_full 0.994
_diffrn_measured_fraction_theta_max 0.854
_diffrn_measurement_device_type 'Bruker APEX-II CCD'
_diffrn_measurement_method '\f and \w scans'
_diffrn_radiation_probe x-ray
_diffrn_radiation_type MoK\a
_diffrn_radiation_wavelength 0.71073
_diffrn_reflns_av_R_equivalents 0.0244
_diffrn_reflns_av_unetI/netI 0.0194
_diffrn_reflns_Laue_measured_fraction_full 0.994
_diffrn_reflns_Laue_measured_fraction_max 0.854
_diffrn_reflns_limit_h_max 15
_diffrn_reflns_limit_h_min -15
_diffrn_reflns_limit_k_max 16
_diffrn_reflns_limit_k_min -9
_diffrn_reflns_limit_l_max 24
_diffrn_reflns_limit_l_min -22
_diffrn_reflns_number 33136
_diffrn_reflns_point_group_measured_fraction_full 0.994
_diffrn_reflns_point_group_measured_fraction_max 0.854
_diffrn_reflns_theta_full 25.000
_diffrn_reflns_theta_max 39.072
_diffrn_reflns_theta_min 2.464
_exptl_absorpt_coefficient_mu 0.283
_exptl_absorpt_correction_T_max 0.9806
_exptl_absorpt_correction_T_min 0.9512
_exptl_absorpt_correction_type multi-scan
_exptl_absorpt_process_details SADABS
_exptl_crystal_colour colorless
_exptl_crystal_density_diffrn 1.586
_exptl_crystal_description block
_exptl_crystal_F_000 632
_exptl_crystal_size_max 0.240
_exptl_crystal_size_mid 0.110
_exptl_crystal_size_min 0.080
_refine_diff_density_max 0.626
_refine_diff_density_min -0.280
_refine_diff_density_rms 0.065
_refine_ls_extinction_method none
_refine_ls_goodness_of_fit_ref 1.032
_refine_ls_hydrogen_treatment constr
_refine_ls_matrix_type full
_refine_ls_number_parameters 190
_refine_ls_number_reflns 6481
_refine_ls_number_restraints 0
_refine_ls_restrained_S_all 1.032
_refine_ls_R_factor_all 0.0415
_refine_ls_R_factor_gt 0.0326
_refine_ls_shift/su_max 0.001
_refine_ls_shift/su_mean 0.000
_refine_ls_structure_factor_coef Fsqd
_refine_ls_weighting_details 'w=1/[\s^2^(Fo^2^)+(0.0515P)^2^+0.3796P] where P=(Fo^2^+2Fc^2^)/3'
_refine_ls_weighting_scheme calc
_refine_ls_wR_factor_gt 0.0916
_refine_ls_wR_factor_ref 0.0992
_reflns_Friedel_coverage 0.000
_reflns_number_gt 5470
_reflns_number_total 6481
_reflns_threshold_expression 'I > 2\s(I)'
_cod_data_source_file jo9b00079_si_001.cif
_cod_data_source_block 4e
_cod_original_sg_symbol_H-M 'P 21/n'
_cod_database_code 4034237
_shelx_space_group_comment
;
The symmetry employed for this shelxl refinement is uniquely defined
by the following loop, which should always be used as a source of
symmetry information in preference to the above space-group names.
They are only intended as comments.
;
_shelx_estimated_absorpt_t_min 0.942
_shelx_estimated_absorpt_t_max 0.980

loop_
_space_group_symop_operation_xyz
'x, y, z'
'-x+1/2, y+1/2, -z+1/2'
'-x, -y, -z'
'x-1/2, -y-1/2, z-1/2'

loop_
_atom_site_label
_atom_site_type_symbol
_atom_site_fract_x
_atom_site_fract_y
_atom_site_fract_z
_atom_site_U_iso_or_equiv
_atom_site_adp_type
_atom_site_occupancy
_atom_site_site_symmetry_order
_atom_site_calc_flag
_atom_site_refinement_flags_posn
_atom_site_refinement_flags_adp
C1 C -0.05474(8) 0.76523(7) 0.04281(5) 0.01318(11) Uani 1 1 d . .
C2 C -0.14114(9) 0.70818(7) 0.10473(6) 0.01604(13) Uani 1 1 d . .
H2 H -0.096922 0.681078 0.168896 0.019 Uiso 1 1 calc R U
C3 C -0.29160(9) 0.69207(8) 0.07079(7) 0.01824(14) Uani 1 1 d . .
H3 H -0.352344 0.653850 0.111609 0.022 Uiso 1 1 calc R U
C4 C -0.35423(9) 0.73233(8) -0.02403(7) 0.01963(14) Uani 1 1 d . .
H4 H -0.457539 0.719538 -0.047553 0.024 Uiso 1 1 calc R U
C5 C -0.26900(9) 0.79025(8) -0.08410(6) 0.01847(14) Uani 1 1 d . .
H5 H -0.314740 0.817323 -0.147968 0.022 Uiso 1 1 calc R U
C6 C -0.11516(8) 0.80989(7) -0.05223(6) 0.01367(12) Uani 1 1 d . .
C7 C -0.02742(9) 0.87482(7) -0.11315(5) 0.01483(12) Uani 1 1 d . .
H7 H -0.075218 0.903874 -0.176023 0.018 Uiso 1 1 calc R U
C8 C 0.12065(8) 0.89654(7) -0.08497(5) 0.01289(11) Uani 1 1 d . .
C9 C 0.21209(9) 0.96686(7) -0.14542(5) 0.01331(11) Uani 1 1 d . .
C10 C 0.14806(9) 1.03029(8) -0.23219(6) 0.01680(13) Uani 1 1 d . .
H10 H 0.043262 1.028104 -0.253855 0.020 Uiso 1 1 calc R U
C11 C 0.23705(10) 1.09628(8) -0.28662(6) 0.01977(14) Uani 1 1 d . .
H11 H 0.192499 1.138544 -0.345451 0.024 Uiso 1 1 calc R U
C12 C 0.39056(10) 1.10123(8) -0.25603(6) 0.01966(14) Uani 1 1 d . .
H12 H 0.450807 1.146451 -0.293649 0.024 Uiso 1 1 calc R U
C13 C 0.45485(10) 1.03941(8) -0.16995(6) 0.01901(14) Uani 1 1 d . .
H13 H 0.559627 1.042578 -0.148357 0.023 Uiso 1 1 calc R U
C14 C 0.36654(9) 0.97283(8) -0.11517(6) 0.01643(13) Uani 1 1 d . .
H14 H 0.411779 0.930821 -0.056384 0.020 Uiso 1 1 calc R U
C15 C 0.20859(9) 0.61936(8) 0.08672(6) 0.01788(14) Uani 1 1 d . .
N1 N 0.20190(8) 0.85263(7) 0.00415(5) 0.01763(12) Uani 1 1 d . .
O1 O 0.17651(7) 0.82601(7) 0.18278(4) 0.01978(12) Uani 1 1 d . .
F1 F 0.16720(7) 0.55104(6) 0.15765(5) 0.02806(13) Uani 1 1 d . .
F2 F 0.35598(7) 0.62389(7) 0.10258(6) 0.03375(16) Uani 1 1 d . .
F3 F 0.16064(8) 0.56150(6) 0.00205(5) 0.02906(13) Uani 1 1 d . .
S1 S 0.13342(2) 0.78551(2) 0.08233(2) 0.01325(5) Uani 1 1 d . .

loop_
_atom_site_aniso_label
_atom_site_aniso_U_11
_atom_site_aniso_U_22
_atom_site_aniso_U_33
_atom_site_aniso_U_23
_atom_site_aniso_U_13
_atom_site_aniso_U_12
C1 0.0125(3) 0.0126(3) 0.0144(3) -0.0004(2) 0.0025(2) 0.00057(19)
C2 0.0164(3) 0.0143(3) 0.0180(3) 0.0014(2) 0.0046(3) 0.0002(2)
C3 0.0162(3) 0.0152(3) 0.0247(4) 0.0008(2) 0.0071(3) -0.0003(2)
C4 0.0131(3) 0.0204(4) 0.0253(4) -0.0005(3) 0.0031(3) -0.0006(2)
C5 0.0137(3) 0.0224(4) 0.0183(3) -0.0001(2) 0.0004(3) -0.0002(2)
C6 0.0128(3) 0.0142(3) 0.0137(3) -0.0013(2) 0.0017(2) 0.0009(2)
C7 0.0146(3) 0.0172(3) 0.0124(3) 0.0004(2) 0.0016(2) 0.0008(2)
C8 0.0145(3) 0.0116(3) 0.0124(3) 0.00015(19) 0.0019(2) 0.0004(2)
C9 0.0157(3) 0.0116(3) 0.0128(3) -0.00023(19) 0.0032(2) 0.0003(2)
C10 0.0185(3) 0.0180(3) 0.0139(3) 0.0018(2) 0.0029(2) 0.0015(2)
C11 0.0250(4) 0.0198(3) 0.0154(3) 0.0036(2) 0.0061(3) 0.0020(3)
C12 0.0245(4) 0.0176(3) 0.0190(3) 0.0020(2) 0.0094(3) -0.0007(3)
C13 0.0171(3) 0.0193(3) 0.0215(4) 0.0017(2) 0.0059(3) -0.0021(2)
C14 0.0156(3) 0.0167(3) 0.0170(3) 0.0025(2) 0.0030(2) -0.0007(2)
C15 0.0160(3) 0.0183(3) 0.0199(3) 0.0051(2) 0.0048(3) 0.0035(2)
N1 0.0139(3) 0.0217(3) 0.0163(3) 0.0067(2) 0.0004(2) -0.0024(2)
O1 0.0209(3) 0.0240(3) 0.0133(2) -0.00177(19) 0.0000(2) -0.0028(2)
F1 0.0343(3) 0.0224(3) 0.0305(3) 0.0136(2) 0.0138(2) 0.0057(2)
F2 0.0149(3) 0.0327(3) 0.0535(4) 0.0150(3) 0.0059(3) 0.0072(2)
F3 0.0386(3) 0.0226(3) 0.0260(3) -0.0056(2) 0.0062(2) 0.0095(2)
S1 0.01323(8) 0.01397(8) 0.01203(8) 0.00135(5) 0.00095(6) -0.00038(5)

loop_
_atom_type_symbol
_atom_type_description
_atom_type_scat_dispersion_real
_atom_type_scat_dispersion_imag
_atom_type_scat_source
C C 0.0031 0.0016 'International Tables Vol C Tables 4.2.6.8 and 6.1.1.4'
H H 0.0000 0.0000 'International Tables Vol C Tables 4.2.6.8 and 6.1.1.4'
N N 0.0061 0.0033 'International Tables Vol C Tables 4.2.6.8 and 6.1.1.4'
O O 0.0109 0.0061 'International Tables Vol C Tables 4.2.6.8 and 6.1.1.4'
F F 0.0176 0.0103 'International Tables Vol C Tables 4.2.6.8 and 6.1.1.4'
S S 0.1250 0.1239 'International Tables Vol C Tables 4.2.6.8 and 6.1.1.4'

loop_
_geom_angle_atom_site_label_1
_geom_angle_atom_site_label_2
_geom_angle_atom_site_label_3
_geom_angle
C2 C1 C6 122.97(7)
C2 C1 S1 120.01(6)
C6 C1 S1 117.01(6)
C3 C2 C1 118.77(7)
C2 C3 C4 119.63(8)
C5 C4 C3 121.32(8)
C4 C5 C6 121.05(8)
C5 C6 C1 116.22(7)
C5 C6 C7 121.11(7)
C1 C6 C7 122.65(7)
C8 C7 C6 122.98(7)
C7 C8 N1 122.71(7)
C7 C8 C9 123.79(7)
N1 C8 C9 113.50(6)
C14 C9 C10 118.39(7)
C14 C9 C8 119.73(7)
C10 C9 C8 121.87(7)
C11 C10 C9 120.34(8)
C10 C11 C12 120.78(8)
C13 C12 C11 119.29(7)
C12 C13 C14 120.27(8)
C13 C14 C9 120.92(7)
F3 C15 F1 108.86(7)
F3 C15 F2 108.94(7)
F1 C15 F2 108.46(7)
F3 C15 S1 109.54(6)
F1 C15 S1 111.65(6)
F2 C15 S1 109.35(6)
C8 N1 S1 124.09(6)
O1 S1 N1 118.80(4)
O1 S1 C1 115.08(4)
N1 S1 C1 110.40(4)
O1 S1 C15 101.93(4)
N1 S1 C15 104.62(4)
C1 S1 C15 103.83(4)

loop_
_geom_bond_atom_site_label_1
_geom_bond_atom_site_label_2
_geom_bond_distance
C1 C2 1.4011(11)
C1 C6 1.4107(10)
C1 S1 1.7193(8)
C2 C3 1.3794(12)
C3 C4 1.3984(12)
C4 C5 1.3794(12)
C5 C6 1.4091(11)
C6 C7 1.4361(11)
C7 C8 1.3568(10)
C8 N1 1.3964(10)
C8 C9 1.4813(10)
C9 C14 1.3982(11)
C9 C10 1.4023(11)
C10 C11 1.3887(12)
C11 C12 1.3901(13)
C12 C13 1.3876(12)
C13 C14 1.3907(11)
C15 F3 1.3205(11)
C15 F1 1.3237(10)
C15 F2 1.3254(10)
C15 S1 1.8557(8)
N1 S1 1.5182(7)
O1 S1 1.4394(6)
